data_7053809
loop_
_publ_author_name
'Klemps, Christian'
'Buchard, Antoine'
'Houdard, Romaric'
'Auffrant, Audrey'
'M\'ezailles, Nicolas'
'Le Goff, Xavier Fr\'ed\'eric'
'Ricard, Louis'
'Saussine, Lucien'
'Magna, Lionel'
'Le Floch, Pascal'

_publ_section_title
;
 Chromium (iii)-bis(iminophosphoranyl)methanido complexes: synthesis,
 X-ray crystal structures and catalytic ethylene oligomerization
;
_journal_issue 8
_journal_name_full 'New Journal of Chemistry'
_journal_page_first 1748
_journal_paper_doi 10.1039/b904619d
_journal_volume 33
_journal_year 2009
_chemical_formula_moiety 'C66 H78 Cl4 Cr2 N4 P4, 2(C4 H8 O)'
_chemical_formula_sum 'C74 H94 Cl4 Cr2 N4 O2 P4'
_chemical_formula_weight 1441.21
_chemical_name_systematic
;
?
;
_space_group_IT_number 14
_symmetry_cell_setting monoclinic
_symmetry_space_group_name_Hall '-P 2ybc'
_symmetry_space_group_name_H-M 'P 1 21/c 1'
_atom_sites_solution_hydrogens geom
_atom_sites_solution_primary direct
_atom_sites_solution_secondary difmap
_audit_creation_method SHELXL-97
_cell_angle_alpha 90.00
_cell_angle_beta 97.136(1)
_cell_angle_gamma 90.00
_cell_formula_units_Z 2
_cell_length_a 11.078(1)
_cell_length_b 22.191(1)
_cell_length_c 14.487(1)
_cell_measurement_reflns_used 7336
_cell_measurement_temperature 150.0(1)
_cell_measurement_theta_max 27.485
_cell_measurement_theta_min 0.998
_cell_volume 3533.8(4)
_computing_structure_refinement 'SHELXL-97 (Sheldrick, 1997)'
_computing_structure_solution 'SHELXS-97 (Sheldrick, 1990)'
_diffrn_ambient_temperature 150.0(1)
_diffrn_measured_fraction_theta_full 0.998
_diffrn_measured_fraction_theta_max 0.998
_diffrn_measurement_device_type KappaCCD
_diffrn_measurement_method 'phi and omega scans'
_diffrn_radiation_monochromator graphite
_diffrn_radiation_source 'fine-focus sealed tube'
_diffrn_radiation_type MoK\a
_diffrn_radiation_wavelength 0.71069
_diffrn_reflns_av_R_equivalents 0.0331
_diffrn_reflns_av_sigmaI/netI 0.0454
_diffrn_reflns_limit_h_max 14
_diffrn_reflns_limit_h_min -14
_diffrn_reflns_limit_k_max 28
_diffrn_reflns_limit_k_min -26
_diffrn_reflns_limit_l_max 18
_diffrn_reflns_limit_l_min -13
_diffrn_reflns_number 25183
_diffrn_reflns_theta_full 27.46
_diffrn_reflns_theta_max 27.46
_diffrn_reflns_theta_min 2.83
_exptl_absorpt_coefficient_mu 0.598
_exptl_absorpt_correction_T_max 0.9317
_exptl_absorpt_correction_T_min 0.8600
_exptl_absorpt_correction_type multi-scan
_exptl_crystal_colour 'Dark Blue'
_exptl_crystal_density_diffrn 1.354
_exptl_crystal_density_method 'not measured'
_exptl_crystal_description Block
_exptl_crystal_F_000 1516
_exptl_crystal_size_max 0.26
_exptl_crystal_size_mid 0.16
_exptl_crystal_size_min 0.12
_refine_diff_density_max 0.932
_refine_diff_density_min -0.607
_refine_diff_density_rms 0.074
_refine_ls_extinction_method none
_refine_ls_goodness_of_fit_ref 1.044
_refine_ls_hydrogen_treatment mixed
_refine_ls_matrix_type full
_refine_ls_number_parameters 415
_refine_ls_number_reflns 8075
_refine_ls_number_restraints 0
_refine_ls_restrained_S_all 1.044
_refine_ls_R_factor_all 0.0670
_refine_ls_R_factor_gt 0.0445
_refine_ls_shift/su_max 0.001
_refine_ls_shift/su_mean 0.000
_refine_ls_structure_factor_coef Fsqd
_refine_ls_weighting_details 'calc w=1/[\s^2^(Fo^2^)+(0.0741P)^2^+1.4343P] where P=(Fo^2^+2Fc^2^)/3'
_refine_ls_weighting_scheme calc
_refine_ls_wR_factor_gt 0.1206
_refine_ls_wR_factor_ref 0.1337
_reflns_number_gt 6023
_reflns_number_total 8075
_reflns_threshold_expression >2sigma(I)
_cod_data_source_file b904619dsup1.cif
_cod_data_source_block ckl-89-1
_cod_depositor_comments
;
The following automatic conversions were performed:

'_symmetry_cell_setting' value 'Monoclinic' changed to 'monoclinic'
according to /home/saulius/struct/CIF-dictionaries/cif_core.dic
dictionary named 'cif_core.dic' version 2.4.2 from 2011-04-26.

Automatic conversion script
Id: cif_fix_values 1891 2012-01-12 08:04:46Z andrius 
;
_cod_original_sg_symbol_H-M 'P21/c '
_cod_database_code 7053809

loop_
_symmetry_equiv_pos_as_xyz
'x, y, z'
'-x, y+1/2, -z+1/2'
'-x, -y, -z'
'x, -y-1/2, z-1/2'

loop_
_atom_site_label
_atom_site_type_symbol
_atom_site_fract_x
_atom_site_fract_y
_atom_site_fract_z
_atom_site_U_iso_or_equiv
_atom_site_adp_type
_atom_site_occupancy
_atom_site_symmetry_multiplicity
_atom_site_calc_flag
_atom_site_refinement_flags
Cl1 Cl 0.63935(5) 0.48777(3) 0.51417(4) 0.02772(15) Uani 1 1 d .
Cl2 Cl 0.50041(5) 0.49514(3) 0.71295(4) 0.02629(14) Uani 1 1 d .
Cr1 Cr 0.52201(3) 0.562321(17) 0.58647(3) 0.02458(12) Uani 1 1 d .
N1 N 0.68299(17) 0.60778(9) 0.63710(14) 0.0269(4) Uani 1 1 d .
N2 N 0.40218(17) 0.63066(9) 0.61171(14) 0.0257(4) Uani 1 1 d .
P1 P 0.70146(5) 0.63946(3) 0.54035(5) 0.02596(15) Uani 1 1 d .
P2 P 0.43002(5) 0.67398(3) 0.52835(4) 0.02473(15) Uani 1 1 d .
C1 C 0.5508(2) 0.63395(11) 0.48807(18) 0.0258(5) Uani 1 1 d .
H1 H 0.538(3) 0.6238(12) 0.433(2) 0.031 Uiso 1 1 d .
C2 C 0.7943(2) 0.60565(11) 0.45829(18) 0.0288(5) Uani 1 1 d .
C3 C 0.9165(3) 0.59255(19) 0.4853(2) 0.0598(10) Uani 1 1 d .
H3 H 0.9502 0.5984 0.5482 0.072 Uiso 1 1 calc R
C4 C 0.9892(3) 0.5712(2) 0.4216(2) 0.0645(11) Uani 1 1 d .
H4 H 1.0721 0.5621 0.4414 0.077 Uiso 1 1 calc R
C5 C 0.9430(3) 0.56310(13) 0.3305(2) 0.0410(7) Uani 1 1 d .
H5 H 0.9942 0.5496 0.2867 0.049 Uiso 1 1 calc R
C6 C 0.8235(2) 0.57448(12) 0.30308(19) 0.0331(6) Uani 1 1 d .
H6 H 0.7903 0.5677 0.2403 0.040 Uiso 1 1 calc R
C7 C 0.7494(2) 0.59602(12) 0.36678(19) 0.0342(6) Uani 1 1 d .
H7 H 0.6662 0.6042 0.3465 0.041 Uiso 1 1 calc R
C8 C 0.7679(2) 0.71440(12) 0.55363(19) 0.0308(6) Uani 1 1 d .
C9 C 0.8340(3) 0.73927(13) 0.4872(2) 0.0411(7) Uani 1 1 d .
H9 H 0.8454 0.7170 0.4329 0.049 Uiso 1 1 calc R
C10 C 0.8834(3) 0.79669(14) 0.5005(3) 0.0490(8) Uani 1 1 d .
H10 H 0.9271 0.8139 0.4545 0.059 Uiso 1 1 calc R
C11 C 0.8696(3) 0.82870(14) 0.5796(3) 0.0492(8) Uani 1 1 d .
H11 H 0.9060 0.8673 0.5890 0.059 Uiso 1 1 calc R
C12 C 0.8031(3) 0.80500(14) 0.6455(2) 0.0453(7) Uani 1 1 d .
H12 H 0.7925 0.8275 0.6996 0.054 Uiso 1 1 calc R
C13 C 0.7518(2) 0.74801(12) 0.6323(2) 0.0359(6) Uani 1 1 d .
H13 H 0.7054 0.7319 0.6773 0.043 Uiso 1 1 calc R
C14 C 0.7703(2) 0.59568(12) 0.72244(18) 0.0307(5) Uani 1 1 d .
C15 C 0.7039(2) 0.60846(13) 0.80684(18) 0.0350(6) Uani 1 1 d .
H15A H 0.6799 0.6510 0.8067 0.052 Uiso 1 1 calc R
H15B H 0.7580 0.5995 0.8640 0.052 Uiso 1 1 calc R
H15C H 0.6311 0.5830 0.8039 0.052 Uiso 1 1 calc R
C16 C 0.8107(3) 0.52974(13) 0.7217(2) 0.0409(7) Uani 1 1 d .
H16A H 0.7392 0.5035 0.7189 0.061 Uiso 1 1 calc R
H16B H 0.8658 0.5211 0.7784 0.061 Uiso 1 1 calc R
H16C H 0.8530 0.5225 0.6672 0.061 Uiso 1 1 calc R
C17 C 0.8855(2) 0.63490(14) 0.7326(2) 0.0385(6) Uani 1 1 d .
H17A H 0.9240 0.6326 0.6753 0.058 Uiso 1 1 calc R
H17B H 0.9424 0.6203 0.7850 0.058 Uiso 1 1 calc R
H17C H 0.8636 0.6768 0.7438 0.058 Uiso 1 1 calc R
C18 C 0.4679(2) 0.75182(11) 0.55978(18) 0.0285(5) Uani 1 1 d .
C19 C 0.5033(2) 0.79029(12) 0.4914(2) 0.0341(6) Uani 1 1 d .
H19 H 0.5067 0.7756 0.4302 0.041 Uiso 1 1 calc R
C20 C 0.5333(3) 0.84960(13) 0.5125(2) 0.0401(7) Uani 1 1 d .
H20 H 0.5577 0.8754 0.4660 0.048 Uiso 1 1 calc R
C21 C 0.5277(2) 0.87138(13) 0.6014(2) 0.0420(7) Uani 1 1 d .
H21 H 0.5473 0.9123 0.6155 0.050 Uiso 1 1 calc R
C22 C 0.4938(2) 0.83393(13) 0.6695(2) 0.0406(7) Uani 1 1 d .
H22 H 0.4899 0.8491 0.7305 0.049 Uiso 1 1 calc R
C23 C 0.4654(2) 0.77410(13) 0.6492(2) 0.0348(6) Uani 1 1 d .
H23 H 0.4439 0.7482 0.6967 0.042 Uiso 1 1 calc R
C24 C 0.3123(2) 0.68297(11) 0.42919(17) 0.0277(5) Uani 1 1 d .
C25 C 0.2971(2) 0.63967(12) 0.35902(18) 0.0304(5) Uani 1 1 d .
H25 H 0.3495 0.6057 0.3617 0.036 Uiso 1 1 calc R
C26 C 0.2055(2) 0.64623(13) 0.2852(2) 0.0383(6) Uani 1 1 d .
H26 H 0.1965 0.6169 0.2371 0.046 Uiso 1 1 calc R
C27 C 0.1278(2) 0.69458(14) 0.2811(2) 0.0404(7) Uani 1 1 d .
H27 H 0.0647 0.6984 0.2306 0.048 Uiso 1 1 calc R
C28 C 0.1416(2) 0.73779(14) 0.3507(2) 0.0394(7) Uani 1 1 d .
H28 H 0.0875 0.7711 0.3482 0.047 Uiso 1 1 calc R
C29 C 0.2340(2) 0.73243(13) 0.42396(19) 0.0337(6) Uani 1 1 d .
H29 H 0.2441 0.7626 0.4708 0.040 Uiso 1 1 calc R
C30 C 0.2985(2) 0.63214(11) 0.66870(18) 0.0291(5) Uani 1 1 d .
C31 C 0.3502(2) 0.63668(13) 0.77179(18) 0.0359(6) Uani 1 1 d .
H31A H 0.4044 0.6025 0.7886 0.054 Uiso 1 1 calc R
H31B H 0.2832 0.6361 0.8101 0.054 Uiso 1 1 calc R
H31C H 0.3958 0.6744 0.7825 0.054 Uiso 1 1 calc R
C32 C 0.2242(2) 0.57375(12) 0.6533(2) 0.0347(6) Uani 1 1 d .
H32A H 0.1937 0.5697 0.5871 0.052 Uiso 1 1 calc R
H32B H 0.1555 0.5751 0.6898 0.052 Uiso 1 1 calc R
H32C H 0.2761 0.5392 0.6731 0.052 Uiso 1 1 calc R
C33 C 0.2104(2) 0.68405(12) 0.6420(2) 0.0345(6) Uani 1 1 d .
H33A H 0.2551 0.7222 0.6463 0.052 Uiso 1 1 calc R
H33B H 0.1480 0.6849 0.6844 0.052 Uiso 1 1 calc R
H33C H 0.1715 0.6783 0.5780 0.052 Uiso 1 1 calc R
O1 O 1.0975(3) 0.91522(19) 0.4432(3) 0.1178(14) Uani 1 1 d .
C34 C 1.1225(5) 0.9721(2) 0.4066(3) 0.0828(13) Uani 1 1 d .
H34A H 1.0546 1.0003 0.4119 0.099 Uiso 1 1 calc R
H34B H 1.1345 0.9685 0.3402 0.099 Uiso 1 1 calc R
C35 C 1.2353(6) 0.9936(3) 0.4625(4) 0.1080(19) Uani 1 1 d .
H35A H 1.3058 0.9898 0.4270 0.130 Uiso 1 1 calc R
H35B H 1.2271 1.0363 0.4807 0.130 Uiso 1 1 calc R
C36 C 1.2498(5) 0.9550(2) 0.5433(4) 0.114(2) Uani 1 1 d .
H36A H 1.3366 0.9444 0.5602 0.137 Uiso 1 1 calc R
H36B H 1.2205 0.9756 0.5970 0.137 Uiso 1 1 calc R
C37 C 1.1816(6) 0.9038(3) 0.5200(4) 0.127(2) Uani 1 1 d .
H37A H 1.1390 0.8914 0.5731 0.152 Uiso 1 1 calc R
H37B H 1.2359 0.8704 0.5060 0.152 Uiso 1 1 calc R

loop_
_atom_site_aniso_label
_atom_site_aniso_U_11
_atom_site_aniso_U_22
_atom_site_aniso_U_33
_atom_site_aniso_U_23
_atom_site_aniso_U_13
_atom_site_aniso_U_12
Cl1 0.0245(3) 0.0288(3) 0.0296(3) -0.0042(2) 0.0024(2) 0.0018(2)
Cl2 0.0254(3) 0.0258(3) 0.0275(3) 0.0021(2) 0.0027(2) 0.0003(2)
Cr1 0.0223(2) 0.0265(2) 0.0248(2) -0.00118(15) 0.00267(15) 0.00169(15)
N1 0.0230(10) 0.0310(11) 0.0257(11) -0.0021(9) -0.0005(8) 0.0000(8)
N2 0.0224(10) 0.0279(11) 0.0269(11) -0.0004(8) 0.0038(8) 0.0023(8)
P1 0.0213(3) 0.0299(3) 0.0265(3) -0.0011(3) 0.0025(2) 0.0012(2)
P2 0.0218(3) 0.0278(3) 0.0244(3) -0.0011(3) 0.0022(2) 0.0020(2)
C1 0.0250(11) 0.0296(13) 0.0225(12) -0.0034(10) 0.0019(9) 0.0015(10)
C2 0.0247(12) 0.0307(13) 0.0318(14) 0.0004(11) 0.0073(10) 0.0006(10)
C3 0.0291(15) 0.115(3) 0.0339(17) -0.0115(18) -0.0014(12) 0.0182(17)
C4 0.0264(14) 0.125(4) 0.0426(19) -0.013(2) 0.0051(13) 0.0210(18)
C5 0.0365(14) 0.0521(18) 0.0370(16) 0.0016(13) 0.0143(12) 0.0099(13)
C6 0.0366(14) 0.0332(14) 0.0309(14) -0.0014(11) 0.0091(11) 0.0016(11)
C7 0.0264(12) 0.0414(16) 0.0346(15) -0.0041(12) 0.0030(11) 0.0039(11)
C8 0.0229(11) 0.0308(14) 0.0375(15) 0.0016(11) -0.0019(10) -0.0005(10)
C9 0.0376(15) 0.0426(17) 0.0432(17) 0.0046(13) 0.0053(13) -0.0025(13)
C10 0.0428(16) 0.0407(18) 0.064(2) 0.0135(16) 0.0073(15) -0.0076(14)
C11 0.0364(15) 0.0324(16) 0.075(2) 0.0019(16) -0.0071(15) -0.0059(12)
C12 0.0358(15) 0.0399(16) 0.057(2) -0.0085(15) -0.0054(14) -0.0004(13)
C13 0.0260(13) 0.0384(15) 0.0415(16) -0.0050(12) -0.0022(11) 0.0012(11)
C14 0.0270(12) 0.0374(14) 0.0264(13) -0.0020(11) -0.0018(10) 0.0032(11)
C15 0.0344(13) 0.0441(16) 0.0262(14) -0.0032(11) 0.0026(11) -0.0001(12)
C16 0.0405(15) 0.0432(17) 0.0367(16) -0.0006(13) -0.0049(12) 0.0114(13)
C17 0.0242(12) 0.0556(18) 0.0343(15) 0.0014(13) -0.0018(11) -0.0005(12)
C18 0.0225(11) 0.0284(13) 0.0342(14) -0.0003(11) 0.0013(10) 0.0014(10)
C19 0.0326(13) 0.0330(14) 0.0363(15) 0.0025(11) 0.0029(11) 0.0009(11)
C20 0.0361(14) 0.0324(15) 0.0514(18) 0.0049(13) 0.0040(13) -0.0036(12)
C21 0.0321(14) 0.0317(15) 0.062(2) -0.0085(14) 0.0050(13) -0.0027(11)
C22 0.0330(14) 0.0431(16) 0.0467(18) -0.0160(14) 0.0092(12) -0.0022(12)
C23 0.0301(13) 0.0384(15) 0.0362(15) -0.0046(12) 0.0061(11) -0.0030(11)
C24 0.0234(11) 0.0339(14) 0.0255(13) 0.0018(10) 0.0020(9) -0.0005(10)
C25 0.0287(12) 0.0331(14) 0.0289(13) 0.0004(11) 0.0014(10) -0.0003(10)
C26 0.0380(14) 0.0434(16) 0.0315(15) 0.0002(12) -0.0037(12) -0.0076(13)
C27 0.0275(13) 0.0535(18) 0.0376(16) 0.0126(14) -0.0058(11) -0.0040(12)
C28 0.0283(13) 0.0454(17) 0.0437(17) 0.0122(13) 0.0017(12) 0.0069(12)
C29 0.0293(13) 0.0382(15) 0.0334(14) 0.0030(11) 0.0028(11) 0.0027(11)
C30 0.0271(12) 0.0317(13) 0.0297(13) -0.0038(11) 0.0083(10) 0.0008(10)
C31 0.0373(14) 0.0447(16) 0.0273(14) -0.0012(12) 0.0101(11) -0.0001(12)
C32 0.0296(13) 0.0351(14) 0.0409(16) -0.0026(12) 0.0107(11) -0.0025(11)
C33 0.0303(13) 0.0355(14) 0.0397(16) -0.0031(12) 0.0121(11) 0.0038(11)
O1 0.116(3) 0.139(3) 0.086(2) 0.035(2) -0.033(2) -0.066(2)
C34 0.099(3) 0.090(3) 0.055(3) 0.008(2) -0.007(2) -0.001(3)
C35 0.123(5) 0.097(4) 0.100(4) -0.001(3) -0.002(4) -0.048(3)
C36 0.120(4) 0.092(4) 0.110(5) -0.028(3) -0.066(4) 0.033(3)
C37 0.162(6) 0.133(5) 0.073(4) 0.041(3) -0.037(4) -0.058(5)

loop_
_atom_type_symbol
_atom_type_description
_atom_type_scat_dispersion_real
_atom_type_scat_dispersion_imag
_atom_type_scat_source
C C 0.0033 0.0016 'International Tables Vol C Tables 4.2.6.8 and 6.1.1.4'
H H 0.0000 0.0000 'International Tables Vol C Tables 4.2.6.8 and 6.1.1.4'
N N 0.0061 0.0033 'International Tables Vol C Tables 4.2.6.8 and 6.1.1.4'
P P 0.1023 0.0942 'International Tables Vol C Tables 4.2.6.8 and 6.1.1.4'
Cr Cr 0.3209 0.6236 'International Tables Vol C Tables 4.2.6.8 and 6.1.1.4'
Cl Cl 0.1484 0.1585 'International Tables Vol C Tables 4.2.6.8 and 6.1.1.4'
O O 0.0106 0.0060 'International Tables Vol C Tables 4.2.6.8 and 6.1.1.4'

loop_
_geom_angle_atom_site_label_1
_geom_angle_atom_site_label_2
_geom_angle_atom_site_label_3
_geom_angle
_geom_angle_site_symmetry_1
_geom_angle_site_symmetry_3
Cr1 Cl1 Cr1 100.23(2) . 3_666
N2 Cr1 N1 96.97(8) . .
N2 Cr1 C1 74.45(8) . .
N1 Cr1 C1 72.07(9) . .
N2 Cr1 Cl2 101.11(6) . .
N1 Cr1 Cl2 101.12(6) . .
C1 Cr1 Cl2 171.02(7) . .
N2 Cr1 Cl1 164.59(6) . .
N1 Cr1 Cl1 90.06(6) . .
C1 Cr1 Cl1 94.89(7) . .
Cl2 Cr1 Cl1 90.90(2) . .
N2 Cr1 Cl1 90.06(6) . 3_666
N1 Cr1 Cl1 163.41(6) . 3_666
C1 Cr1 Cl1 95.58(7) . 3_666
Cl2 Cr1 Cl1 92.19(2) . 3_666
Cl1 Cr1 Cl1 79.77(2) . 3_666
N2 Cr1 P1 94.87(6) . .
N1 Cr1 P1 35.21(6) . .
C1 Cr1 P1 39.21(7) . .
Cl2 Cr1 P1 135.41(2) . .
Cl1 Cr1 P1 82.98(2) . .
Cl1 Cr1 P1 129.41(3) 3_666 .
N2 Cr1 P2 35.08(6) . .
N1 Cr1 P2 86.61(6) . .
C1 Cr1 P2 39.54(6) . .
Cl2 Cr1 P2 136.11(2) . .
Cl1 Cr1 P2 132.59(2) . .
Cl1 Cr1 P2 90.65(2) 3_666 .
P1 Cr1 P2 67.76(2) . .
C14 N1 P1 131.41(16) . .
C14 N1 Cr1 129.49(16) . .
P1 N1 Cr1 95.75(10) . .
C30 N2 P2 129.45(17) . .
C30 N2 Cr1 131.63(16) . .
P2 N2 Cr1 96.79(9) . .
N1 P1 C1 97.43(11) . .
N1 P1 C8 113.71(12) . .
C1 P1 C8 117.47(12) . .
N1 P1 C2 122.14(11) . .
C1 P1 C2 105.87(12) . .
C8 P1 C2 101.03(12) . .
N1 P1 Cr1 49.04(7) . .
C1 P1 Cr1 52.12(8) . .
C8 P1 Cr1 146.43(9) . .
C2 P1 Cr1 112.48(8) . .
N2 P2 C1 99.90(11) . .
N2 P2 C18 116.12(11) . .
C1 P2 C18 113.54(12) . .
N2 P2 C24 118.18(11) . .
C1 P2 C24 106.94(12) . .
C18 P2 C24 102.29(12) . .
N2 P2 Cr1 48.13(7) . .
C1 P2 Cr1 52.03(8) . .
C18 P2 Cr1 135.02(8) . .
C24 P2 Cr1 122.43(8) . .
P1 C1 P2 122.92(15) . .
P1 C1 Cr1 88.68(11) . .
P2 C1 Cr1 88.43(10) . .
P1 C1 H1 118(2) . .
P2 C1 H1 115(2) . .
Cr1 C1 H1 114(2) . .
C7 C2 C3 117.5(2) . .
C7 C2 P1 121.78(19) . .
C3 C2 P1 120.6(2) . .
C4 C3 C2 120.7(3) . .
C4 C3 H3 119.6 . .
C2 C3 H3 119.6 . .
C5 C4 C3 120.7(3) . .
C5 C4 H4 119.6 . .
C3 C4 H4 119.6 . .
C6 C5 C4 119.5(3) . .
C6 C5 H5 120.3 . .
C4 C5 H5 120.3 . .
C5 C6 C7 120.2(3) . .
C5 C6 H6 119.9 . .
C7 C6 H6 119.9 . .
C2 C7 C6 121.3(2) . .
C2 C7 H7 119.3 . .
C6 C7 H7 119.3 . .
C13 C8 C9 119.0(3) . .
C13 C8 P1 119.1(2) . .
C9 C8 P1 122.0(2) . .
C10 C9 C8 119.9(3) . .
C10 C9 H9 120.0 . .
C8 C9 H9 120.0 . .
C11 C10 C9 120.5(3) . .
C11 C10 H10 119.8 . .
C9 C10 H10 119.8 . .
C10 C11 C12 120.3(3) . .
C10 C11 H11 119.9 . .
C12 C11 H11 119.9 . .
C11 C12 C13 119.7(3) . .
C11 C12 H12 120.2 . .
C13 C12 H12 120.2 . .
C12 C13 C8 120.6(3) . .
C12 C13 H13 119.7 . .
C8 C13 H13 119.7 . .
N1 C14 C15 107.56(19) . .
N1 C14 C16 109.0(2) . .
C15 C14 C16 110.7(2) . .
N1 C14 C17 114.9(2) . .
C15 C14 C17 107.2(2) . .
C16 C14 C17 107.6(2) . .
C14 C15 H15A 109.5 . .
C14 C15 H15B 109.5 . .
H15A C15 H15B 109.5 . .
C14 C15 H15C 109.5 . .
H15A C15 H15C 109.5 . .
H15B C15 H15C 109.5 . .
C14 C16 H16A 109.5 . .
C14 C16 H16B 109.5 . .
H16A C16 H16B 109.5 . .
C14 C16 H16C 109.5 . .
H16A C16 H16C 109.5 . .
H16B C16 H16C 109.5 . .
C14 C17 H17A 109.5 . .
C14 C17 H17B 109.5 . .
H17A C17 H17B 109.5 . .
C14 C17 H17C 109.5 . .
H17A C17 H17C 109.5 . .
H17B C17 H17C 109.5 . .
C23 C18 C19 118.8(2) . .
C23 C18 P2 122.6(2) . .
C19 C18 P2 118.5(2) . .
C20 C19 C18 120.3(3) . .
C20 C19 H19 119.9 . .
C18 C19 H19 119.9 . .
C19 C20 C21 120.1(3) . .
C19 C20 H20 120.0 . .
C21 C20 H20 120.0 . .
C22 C21 C20 120.2(3) . .
C22 C21 H21 119.9 . .
C20 C21 H21 119.9 . .
C21 C22 C23 120.0(3) . .
C21 C22 H22 120.0 . .
C23 C22 H22 120.0 . .
C22 C23 C18 120.5(3) . .
C22 C23 H23 119.7 . .
C18 C23 H23 119.7 . .
C25 C24 C29 119.0(2) . .
C25 C24 P2 120.52(19) . .
C29 C24 P2 120.4(2) . .
C26 C25 C24 120.0(2) . .
C26 C25 H25 120.0 . .
C24 C25 H25 120.0 . .
C27 C26 C25 120.7(3) . .
C27 C26 H26 119.6 . .
C25 C26 H26 119.6 . .
C26 C27 C28 119.8(3) . .
C26 C27 H27 120.1 . .
C28 C27 H27 120.1 . .
C29 C28 C27 120.1(3) . .
C29 C28 H28 119.9 . .
C27 C28 H28 119.9 . .
C28 C29 C24 120.3(3) . .
C28 C29 H29 119.9 . .
C24 C29 H29 119.9 . .
N2 C30 C33 112.8(2) . .
N2 C30 C31 108.6(2) . .
C33 C30 C31 110.3(2) . .
N2 C30 C32 109.6(2) . .
C33 C30 C32 106.6(2) . .
C31 C30 C32 109.0(2) . .
C30 C31 H31A 109.5 . .
C30 C31 H31B 109.5 . .
H31A C31 H31B 109.5 . .
C30 C31 H31C 109.5 . .
H31A C31 H31C 109.5 . .
H31B C31 H31C 109.5 . .
C30 C32 H32A 109.5 . .
C30 C32 H32B 109.5 . .
H32A C32 H32B 109.5 . .
C30 C32 H32C 109.5 . .
H32A C32 H32C 109.5 . .
H32B C32 H32C 109.5 . .
C30 C33 H33A 109.5 . .
C30 C33 H33B 109.5 . .
H33A C33 H33B 109.5 . .
C30 C33 H33C 109.5 . .
H33A C33 H33C 109.5 . .
H33B C33 H33C 109.5 . .
C37 O1 C34 108.8(4) . .
O1 C34 C35 106.0(4) . .
O1 C34 H34A 110.5 . .
C35 C34 H34A 110.5 . .
O1 C34 H34B 110.5 . .
C35 C34 H34B 110.5 . .
H34A C34 H34B 108.7 . .
C36 C35 C34 104.7(4) . .
C36 C35 H35A 110.8 . .
C34 C35 H35A 110.8 . .
C36 C35 H35B 110.8 . .
C34 C35 H35B 110.8 . .
H35A C35 H35B 108.9 . .
C37 C36 C35 106.7(4) . .
C37 C36 H36A 110.4 . .
C35 C36 H36A 110.4 . .
C37 C36 H36B 110.4 . .
C35 C36 H36B 110.4 . .
H36A C36 H36B 108.6 . .
C36 C37 O1 109.8(5) . .
C36 C37 H37A 109.7 . .
O1 C37 H37A 109.7 . .
C36 C37 H37B 109.7 . .
O1 C37 H37B 109.7 . .
H37A C37 H37B 108.2 . .

loop_
_geom_bond_atom_site_label_1
_geom_bond_atom_site_label_2
_geom_bond_distance
_geom_bond_site_symmetry_2
Cl1 Cr1 2.4211(7) .
Cl1 Cr1 2.4309(7) 3_666
Cl2 Cr1 2.3971(7) .
Cr1 N2 2.077(2) .
Cr1 N1 2.100(2) .
Cr1 C1 2.185(3) .
Cr1 Cl1 2.4309(7) 3_666
Cr1 P1 2.7674(7) .
Cr1 P2 2.7702(7) .
N1 C14 1.496(3) .
N1 P1 1.604(2) .
N2 C30 1.496(3) .
N2 P2 1.603(2) .
P1 C1 1.750(3) .
P1 C8 1.819(3) .
P1 C2 1.827(2) .
P2 C1 1.764(2) .
P2 C18 1.822(3) .
P2 C24 1.827(3) .
C1 H1 0.82(3) .
C2 C7 1.373(4) .
C2 C3 1.392(4) .
C3 C4 1.381(4) .
C3 H3 0.9500 .
C4 C5 1.367(4) .
C4 H4 0.9500 .
C5 C6 1.358(4) .
C5 H5 0.9500 .
C6 C7 1.394(4) .
C6 H6 0.9500 .
C7 H7 0.9500 .
C8 C13 1.391(4) .
C8 C9 1.394(4) .
C9 C10 1.391(4) .
C9 H9 0.9500 .
C10 C11 1.372(5) .
C10 H10 0.9500 .
C11 C12 1.380(5) .
C11 H11 0.9500 .
C12 C13 1.390(4) .
C12 H12 0.9500 .
C13 H13 0.9500 .
C14 C15 1.530(4) .
C14 C16 1.531(4) .
C14 C17 1.537(4) .
C15 H15A 0.9800 .
C15 H15B 0.9800 .
C15 H15C 0.9800 .
C16 H16A 0.9800 .
C16 H16B 0.9800 .
C16 H16C 0.9800 .
C17 H17A 0.9800 .
C17 H17B 0.9800 .
C17 H17C 0.9800 .
C18 C23 1.390(4) .
C18 C19 1.400(4) .
C19 C20 1.382(4) .
C19 H19 0.9500 .
C20 C21 1.384(4) .
C20 H20 0.9500 .
C21 C22 1.378(4) .
C21 H21 0.9500 .
C22 C23 1.388(4) .
C22 H22 0.9500 .
C23 H23 0.9500 .
C24 C25 1.394(4) .
C24 C29 1.395(4) .
C25 C26 1.387(4) .
C25 H25 0.9500 .
C26 C27 1.373(4) .
C26 H26 0.9500 .
C27 C28 1.386(4) .
C27 H27 0.9500 .
C28 C29 1.385(4) .
C28 H28 0.9500 .
C29 H29 0.9500 .
C30 C33 1.529(4) .
C30 C31 1.535(4) .
C30 C32 1.536(4) .
C31 H31A 0.9800 .
C31 H31B 0.9800 .
C31 H31C 0.9800 .
C32 H32A 0.9800 .
C32 H32B 0.9800 .
C32 H32C 0.9800 .
C33 H33A 0.9800 .
C33 H33B 0.9800 .
C33 H33C 0.9800 .
O1 C37 1.384(6) .
O1 C34 1.409(6) .
C34 C35 1.481(7) .
C34 H34A 0.9900 .
C34 H34B 0.9900 .
C35 C36 1.444(8) .
C35 H35A 0.9900 .
C35 H35B 0.9900 .
C36 C37 1.384(7) .
C36 H36A 0.9900 .
C36 H36B 0.9900 .
C37 H37A 0.9900 .
C37 H37B 0.9900 .
